data_7014063
loop_
_publ_author_name
'Davenport, Adam J.'
'Davies, David L.'
'Fawcett, John'
'Russell, David R.'

_publ_section_title
;
 Arene-ruthenium complexes with salicyloxazolines: diastereoselective
 synthesis, configurational stability and applications as asymmetric
 catalysts for Diels-Alder reactions.
;
_journal_issue 9
_journal_name_full 'Dalton transactions (Cambridge, England : 2003)'
_journal_page_first 1481
_journal_page_last 1492
_journal_paper_doi 10.1039/b400747f
_journal_year 2004
_chemical_formula_moiety '(C24 H24 Cl N O2 Ru)(C H Cl3)'
_chemical_formula_sum 'C25 H25 Cl4 N O2 Ru'
_chemical_formula_weight 614.33
_chemical_name_systematic ?
_space_group_IT_number 4
_symmetry_cell_setting monoclinic
_symmetry_space_group_name_Hall 'P 2yb'
_symmetry_space_group_name_H-M 'P 1 21 1'
_atom_sites_solution_hydrogens geom
_atom_sites_solution_primary direct
_atom_sites_solution_secondary difmap
_audit_creation_method shelxl-97
_cell_angle_alpha 90.00
_cell_angle_beta 93.380(10)
_cell_angle_gamma 90.00
_cell_formula_units_Z 2
_cell_length_a 7.7370(10)
_cell_length_b 16.1710(10)
_cell_length_c 9.9840(10)
_cell_measurement_reflns_used 41
_cell_measurement_temperature 190(2)
_cell_measurement_theta_max 12.48
_cell_measurement_theta_min 5.11
_cell_volume 1247.0(2)
_computing_cell_refinement 'Siemens XSCANS'
_computing_data_collection 'Siemens XSCANS'
_computing_data_reduction 'Siemens XSCANS'
_computing_molecular_graphics 'SHELXL-97 (Sheldrick, 1997)'
_computing_publication_material 'SHELXL-97 (Sheldrick, 1997)'
_computing_structure_refinement 'SHELXL-97 (Sheldrick, 1997)'
_computing_structure_solution 'SHELXS-97 (Sheldrick, 1990)'
_diffrn_ambient_temperature 190(2)
_diffrn_measured_fraction_theta_full 0.998
_diffrn_measured_fraction_theta_max 0.998
_diffrn_measurement_device_type 'Bruker P4'
_diffrn_measurement_method 'omega scan'
_diffrn_radiation_monochromator graphite
_diffrn_radiation_source 'fine-focus sealed tube'
_diffrn_radiation_type mok\a
_diffrn_radiation_wavelength 0.71073
_diffrn_reflns_av_R_equivalents 0.0157
_diffrn_reflns_av_sigmaI/netI 0.0117
_diffrn_reflns_limit_h_max 9
_diffrn_reflns_limit_h_min -1
_diffrn_reflns_limit_k_max 1
_diffrn_reflns_limit_k_min -19
_diffrn_reflns_limit_l_max 11
_diffrn_reflns_limit_l_min -11
_diffrn_reflns_number 2759
_diffrn_reflns_theta_full 25.00
_diffrn_reflns_theta_max 25.00
_diffrn_reflns_theta_min 2.04
_diffrn_standards_decay_% <1
_diffrn_standards_interval_count 100
_diffrn_standards_number 3
_exptl_absorpt_coefficient_mu 1.081
_exptl_absorpt_correction_T_max 0.82
_exptl_absorpt_correction_T_min 0.61
_exptl_absorpt_correction_type empirical
_exptl_absorpt_process_details
;
absorption correction based on 177 psi scan data (XEMP; SHELXTL/PC)
;
_exptl_crystal_colour orange
_exptl_crystal_density_diffrn 1.636
_exptl_crystal_density_method 'not measured'
_exptl_crystal_description needle
_exptl_crystal_F_000 620
_exptl_crystal_size_max 0.61
_exptl_crystal_size_mid 0.16
_exptl_crystal_size_min 0.16
_refine_diff_density_max 1.381
_refine_diff_density_min -1.225
_refine_diff_density_rms 0.109
_refine_ls_abs_structure_details 'flack h d (1983), acta cryst. a39, 876-881'
_refine_ls_abs_structure_Flack 0.01(6)
_refine_ls_extinction_method none
_refine_ls_goodness_of_fit_ref 1.091
_refine_ls_hydrogen_treatment mixed
_refine_ls_matrix_type full
_refine_ls_number_parameters 289
_refine_ls_number_reflns 2450
_refine_ls_number_restraints 1
_refine_ls_restrained_S_all 1.090
_refine_ls_R_factor_all 0.0364
_refine_ls_R_factor_gt 0.0361
_refine_ls_shift/su_max 0.001
_refine_ls_shift/su_mean 0.000
_refine_ls_structure_factor_coef Fsqd
_refine_ls_weighting_details 'calc w=1/[\s^2^(fo^2^)+(0.0647p)^2^+1.8137p] where p=(fo^2^+2fc^2^)/3'
_refine_ls_weighting_scheme calc
_refine_ls_wR_factor_gt 0.0954
_refine_ls_wR_factor_ref 0.0957
_reflns_number_gt 2427
_reflns_number_total 2450
_reflns_threshold_expression >2sigma(i)
_cod_data_source_file b400747f.txt
_cod_data_source_block 5a
_cod_depositor_comments
;
The following automatic conversions were performed:
'_refine_ls_structure_factor_coef' value 'fsqd' changed to 'Fsqd'
according to '/home/saulius/struct/CIF-dictionaries/cif_core.dic'
dictionary named 'cif_core.dic' version 2.4.1 from
2010-06-29.

'_atom_site_adp_type' value 'uaNi' changed to 'Uani'
according to '/home/saulius/struct/CIF-dictionaries/cif_core.dic'
dictionary named 'cif_core.dic' version 2.4.1 from 2010-06-29
(35 times).

'_atom_site_adp_type' value 'uisO' changed to 'Uiso' according to
'/home/saulius/struct/CIF-dictionaries/cif_core.dic' dictionary named
'cif_core.dic' version 2.4.1 from 2010-06-29 (25 times).

'_atom_site_calc_flag' value 'CalC' changed to 'calc' according
to '/home/saulius/struct/CIF-dictionaries/cif_core.dic' dictionary named
'cif_core.dic' version 2.4.1 from 2010-06-29 (25 times).

'_atom_site_refinement_flags' value 'r' changed to 'R' according
to '/home/saulius/struct/CIF-dictionaries/cif_core.dic' dictionary named
'cif_core.dic' version 2.4.1 from 2010-06-29 (26 times).

Automatic conversion script
Id: cif_fix_enum 1527 2010-12-29 10:47:43Z saulius 

The following automatic conversions were performed:

'_atom_site_refinement_flags' value 'pr' changed to 'PR' according to
the built-in table from CIF Core dictionary named 'cif_core.dic'
version 2.4.1 from 2010-06-29 (4 times).

Automatic conversion script
Id: cif_fix_values 3143 2015-03-26 13:38:13Z robertas 
;
_cod_original_sg_symbol_H-M P2(1)
_cod_database_code 7014063

loop_
_symmetry_equiv_pos_as_xyz
'x, y, z'
'-x, y+1/2, -z'

loop_
_atom_site_label
_atom_site_type_symbol
_atom_site_fract_x
_atom_site_fract_y
_atom_site_fract_z
_atom_site_U_iso_or_equiv
_atom_site_adp_type
_atom_site_occupancy
_atom_site_symmetry_multiplicity
_atom_site_calc_flag
_atom_site_refinement_flags
_atom_site_disorder_assembly
_atom_site_disorder_group
Ru1 Ru 0.59477(5) 0.4709 0.86586(4) 0.02423(15) Uani 1 1 d . . .
Cl1 Cl 0.7095(2) 0.57522(11) 1.01924(17) 0.0402(4) Uani 1 1 d . . .
O1 O 0.8127(5) 0.4010(3) 0.9274(4) 0.0318(9) Uani 1 1 d . . .
O2 O 0.9999(6) 0.5272(4) 0.6130(5) 0.0467(13) Uani 1 1 d . . .
N1 N 0.7656(6) 0.5231(3) 0.7326(5) 0.0285(11) Uani 1 1 d . . .
C1 C 0.9009(7) 0.3615(4) 0.8383(6) 0.0255(12) Uani 1 1 d . . .
C2 C 0.9667(9) 0.2819(4) 0.8668(7) 0.0378(15) Uani 1 1 d . . .
H2a H 0.9450 0.2563 0.9476 0.045 Uiso 1 1 calc R . .
C3 C 1.0654(9) 0.2410(5) 0.7727(8) 0.0421(17) Uani 1 1 d . . .
H3a H 1.1104 0.1889 0.7928 0.050 Uiso 1 1 calc R . .
C4 C 1.0956(8) 0.2765(5) 0.6538(8) 0.0428(18) Uani 1 1 d . . .
H4a H 1.1577 0.2475 0.5921 0.051 Uiso 1 1 calc R . .
C5 C 1.0374(8) 0.3531(6) 0.6231(7) 0.0401(17) Uani 1 1 d . . .
H5a H 1.0626 0.3770 0.5418 0.048 Uiso 1 1 calc R . .
C6 C 0.9387(7) 0.3973(5) 0.7130(6) 0.0322(14) Uani 1 1 d . . .
C7 C 0.8922(7) 0.4825(5) 0.6869(6) 0.0321(17) Uani 1 1 d . . .
C8 C 0.7747(9) 0.6108(4) 0.6895(7) 0.0361(15) Uani 1 1 d . . .
H8a H 0.7739 0.6473 0.7679 0.043 Uiso 1 1 calc R . .
C9 C 0.9532(10) 0.6127(6) 0.6309(10) 0.056(2) Uani 1 1 d . . .
H9a H 0.9479 0.6418 0.5457 0.067 Uiso 1 1 calc R . .
H9b H 1.0369 0.6401 0.6920 0.067 Uiso 1 1 calc R . .
C10 C 0.6278(8) 0.6345(4) 0.5877(6) 0.0266(12) Uani 1 1 d . . .
C11 C 0.6233(9) 0.6054(5) 0.4566(7) 0.0378(15) Uani 1 1 d . . .
H11a H 0.7116 0.5709 0.4309 0.045 Uiso 1 1 calc R . .
C12 C 0.4924(12) 0.6262(6) 0.3638(8) 0.056(2) Uani 1 1 d . . .
H12a H 0.4927 0.6060 0.2765 0.067 Uiso 1 1 calc R . .
C13 C 0.3605(11) 0.6771(6) 0.4009(11) 0.063(3) Uani 1 1 d . . .
H13a H 0.2708 0.6907 0.3386 0.076 Uiso 1 1 calc R . .
C14 C 0.3603(10) 0.7075(6) 0.5271(12) 0.061(3) Uani 1 1 d . . .
H14a H 0.2713 0.7422 0.5510 0.073 Uiso 1 1 calc R . .
C15 C 0.4982(10) 0.6861(5) 0.6247(8) 0.0409(16) Uani 1 1 d . . .
H15a H 0.4990 0.7069 0.7115 0.049 Uiso 1 1 calc R . .
C16 C 0.4166(8) 0.4261(5) 0.7031(6) 0.0311(14) Uani 1 1 d . . .
C17 C 0.3511(8) 0.5018(4) 0.7536(6) 0.0301(13) Uani 1 1 d . . .
H17a H 0.3461 0.5508 0.6958 0.036 Uiso 1 1 calc R . .
C18 C 0.3270(7) 0.5111(5) 0.8936(7) 0.0332(14) Uani 1 1 d . . .
C19 C 0.3696(8) 0.4430(5) 0.9785(7) 0.0361(15) Uani 1 1 d . . .
H19a H 0.3789 0.4532 1.0754 0.043 Uiso 1 1 calc R . .
C20 C 0.4325(8) 0.3687(5) 0.9337(7) 0.0350(14) Uani 1 1 d . . .
C21 C 0.4575(8) 0.3611(5) 0.7911(7) 0.0351(14) Uani 1 1 d . . .
H21a H 0.5244 0.3143 0.7594 0.042 Uiso 1 1 calc R . .
C22 C 0.4515(9) 0.4175(5) 0.5553(6) 0.0406(16) Uani 1 1 d . . .
H22a H 0.4158 0.4670 0.5085 0.061 Uiso 1 1 calc R . .
H22b H 0.3878 0.3712 0.5178 0.061 Uiso 1 1 calc R . .
H22C H 0.5730 0.4088 0.5465 0.061 Uiso 1 1 calc R . .
C23 C 0.2614(9) 0.5903(5) 0.9466(8) 0.0439(17) Uani 1 1 d . . .
H23a H 0.2449 0.6294 0.8746 0.066 Uiso 1 1 calc R . .
H23b H 0.3438 0.6119 1.0133 0.066 Uiso 1 1 calc R . .
H23C H 0.1530 0.5808 0.9862 0.066 Uiso 1 1 calc R . .
C24 C 0.4939(7) 0.2994(4) 1.0501(6) 0.084(4) Uani 1 1 d . . .
H24a H 0.5380 0.2512 1.0077 0.125 Uiso 1 1 calc R . .
H24b H 0.3964 0.2843 1.1001 0.125 Uiso 1 1 calc R . .
H24C H 0.5827 0.3228 1.1098 0.125 Uiso 1 1 calc R . .
C25 C 0.9522(7) 0.4233(4) 0.2074(6) 0.0401(16) Uani 1 1 d R . .
H25 H 0.91803(17) 0.43202(10) 0.11239(12) 0.048 Uiso 1 1 calc . a 1
Cl2 Cl 1.07527(17) 0.50425(10) 0.27597(12) 0.0573(5) Uani 1 1 d R b .
Cl3' Cl 0.76887(17) 0.41000(10) 0.30862(12) 0.0514(5) Uani 0.80 1 d PR b 1
Cl4' Cl 1.08267(17) 0.33315(10) 0.23487(12) 0.0632(7) Uani 0.80 1 d PR b 1
Cl3" Cl 0.76377(17) 0.41005(10) 0.26986(12) 0.0514(5) Uani 0.20 1 d PR b 2
Cl4" Cl 1.07797(17) 0.32640(10) 0.19952(12) 0.0632(7) Uani 0.20 1 d PR b 2

loop_
_atom_site_aniso_label
_atom_site_aniso_U_11
_atom_site_aniso_U_22
_atom_site_aniso_U_33
_atom_site_aniso_U_23
_atom_site_aniso_U_13
_atom_site_aniso_U_12
Ru1 0.0230(2) 0.0227(2) 0.0263(2) 0.0008(2) -0.00439(14) -0.0002(2)
Cl1 0.0431(8) 0.0348(9) 0.0411(8) -0.0100(7) -0.0109(7) -0.0001(7)
O1 0.038(2) 0.034(2) 0.0233(19) 0.0057(19) -0.0028(17) 0.007(2)
O2 0.024(2) 0.063(4) 0.053(3) 0.026(3) -0.001(2) -0.003(2)
N1 0.021(2) 0.029(3) 0.035(3) 0.006(2) -0.008(2) -0.001(2)
C1 0.020(2) 0.028(3) 0.028(3) 0.000(3) -0.008(2) 0.000(2)
C2 0.038(4) 0.030(3) 0.044(4) -0.002(3) -0.009(3) 0.000(3)
C3 0.033(3) 0.031(4) 0.061(5) -0.015(3) -0.010(3) 0.001(3)
C4 0.023(3) 0.054(5) 0.051(4) -0.023(4) -0.003(3) 0.002(3)
C5 0.023(3) 0.057(5) 0.039(4) -0.014(4) -0.005(3) -0.004(3)
C6 0.018(3) 0.046(4) 0.032(3) -0.002(3) -0.007(2) 0.001(3)
C7 0.020(2) 0.049(5) 0.027(2) 0.007(3) -0.0065(19) -0.008(3)
C8 0.034(3) 0.026(3) 0.045(4) 0.011(3) -0.018(3) -0.010(3)
C9 0.029(4) 0.051(5) 0.084(6) 0.032(5) -0.021(4) -0.007(4)
C10 0.028(3) 0.024(3) 0.027(3) 0.006(2) -0.004(2) -0.004(2)
C11 0.035(3) 0.038(4) 0.039(3) 0.002(3) -0.004(3) -0.003(3)
C12 0.059(5) 0.068(6) 0.039(4) 0.013(4) -0.014(3) -0.020(5)
C13 0.040(4) 0.064(6) 0.082(7) 0.036(6) -0.022(4) -0.008(4)
C14 0.031(4) 0.043(5) 0.110(8) 0.022(5) 0.012(4) 0.012(4)
C15 0.042(4) 0.027(3) 0.054(4) 0.004(3) 0.009(3) 0.001(3)
C16 0.024(3) 0.036(4) 0.033(3) -0.003(3) -0.004(2) -0.008(3)
C17 0.022(3) 0.035(3) 0.032(3) 0.005(3) -0.005(2) -0.004(3)
C18 0.022(3) 0.040(4) 0.037(3) 0.006(3) 0.002(2) -0.002(3)
C19 0.032(3) 0.044(4) 0.032(3) -0.003(3) 0.006(3) -0.006(3)
C20 0.030(3) 0.032(3) 0.043(3) 0.006(3) 0.000(3) -0.010(3)
C21 0.033(3) 0.030(3) 0.041(3) -0.008(3) -0.003(3) -0.008(3)
C22 0.042(4) 0.049(4) 0.031(3) -0.004(3) 0.000(3) -0.014(3)
C23 0.038(4) 0.050(4) 0.044(4) -0.003(4) 0.005(3) 0.006(4)
C24 0.058(6) 0.031(4) 0.163(12) 0.026(6) 0.010(6) -0.007(4)
C25 0.043(4) 0.047(5) 0.030(3) -0.003(3) 0.000(3) 0.001(3)
Cl2 0.0653(12) 0.0621(12) 0.0439(9) -0.0009(9) -0.0026(8) -0.0118(10)
Cl3' 0.0536(11) 0.0711(14) 0.0304(10) -0.0023(11) 0.0103(8) -0.0062(11)
Cl4' 0.0839(16) 0.0622(14) 0.0436(13) -0.0063(12) 0.0037(12) 0.0242(13)
Cl3" 0.0536(11) 0.0711(14) 0.0304(10) -0.0023(11) 0.0103(8) -0.0062(11)
Cl4" 0.0839(16) 0.0622(14) 0.0436(13) -0.0063(12) 0.0037(12) 0.0242(13)

loop_
_atom_type_symbol
_atom_type_description
_atom_type_scat_dispersion_real
_atom_type_scat_dispersion_imag
_atom_type_scat_source
c c 0.0033 0.0016 'international tables vol c tables 4.2.6.8 and 6.1.1.4'
h h 0.0000 0.0000 'international tables vol c tables 4.2.6.8 and 6.1.1.4'
n n 0.0061 0.0033 'international tables vol c tables 4.2.6.8 and 6.1.1.4'
o o 0.0106 0.0060 'international tables vol c tables 4.2.6.8 and 6.1.1.4'
cl cl 0.1484 0.1585 'international tables vol c tables 4.2.6.8 and 6.1.1.4'
ru ru -1.2594 0.8363 'international tables vol c tables 4.2.6.8 and 6.1.1.4'

loop_
_geom_angle_atom_site_label_1
_geom_angle_atom_site_label_2
_geom_angle_atom_site_label_3
_geom_angle
_geom_angle_site_symmetry_1
_geom_angle_site_symmetry_3
_geom_angle_publ_flag
O1 Ru1 N1 82.93(18) . . ?
O1 Ru1 C19 113.1(2) . . ?
N1 Ru1 C19 164.0(2) . . ?
O1 Ru1 C21 91.6(2) . . ?
N1 Ru1 C21 114.9(2) . . ?
C19 Ru1 C21 67.6(3) . . ?
O1 Ru1 C16 120.0(2) . . ?
N1 Ru1 C16 93.2(2) . . ?
C19 Ru1 C16 80.0(3) . . ?
C21 Ru1 C16 37.2(3) . . ?
O1 Ru1 C17 157.9(2) . . ?
N1 Ru1 C17 98.0(2) . . ?
C19 Ru1 C17 67.7(3) . . ?
C21 Ru1 C17 67.8(3) . . ?
C16 Ru1 C17 38.0(3) . . ?
O1 Ru1 C18 150.4(2) . . ?
N1 Ru1 C18 126.2(2) . . ?
C19 Ru1 C18 37.7(3) . . ?
C21 Ru1 C18 80.8(3) . . ?
C16 Ru1 C18 68.6(3) . . ?
C17 Ru1 C18 37.9(2) . . ?
O1 Ru1 C20 88.2(2) . . ?
N1 Ru1 C20 152.1(2) . . ?
C19 Ru1 C20 36.7(3) . . ?
C21 Ru1 C20 38.7(3) . . ?
C16 Ru1 C20 68.6(2) . . ?
C17 Ru1 C20 80.8(3) . . ?
C18 Ru1 C20 68.0(3) . . ?
O1 Ru1 Cl1 86.08(13) . . ?
N1 Ru1 Cl1 84.25(15) . . ?
C19 Ru1 Cl1 95.3(2) . . ?
C21 Ru1 Cl1 160.28(18) . . ?
C16 Ru1 Cl1 153.4(2) . . ?
C17 Ru1 Cl1 116.02(19) . . ?
C18 Ru1 Cl1 91.60(19) . . ?
C20 Ru1 Cl1 121.60(19) . . ?
C1 O1 Ru1 120.3(3) . . ?
C7 O2 C9 106.1(6) . . ?
C7 N1 C8 109.6(6) . . ?
C7 N1 Ru1 122.7(5) . . ?
C8 N1 Ru1 127.4(5) . . ?
O1 C1 C2 120.1(6) . . ?
O1 C1 C6 122.5(6) . . ?
C2 C1 C6 117.3(6) . . ?
C1 C2 C3 119.8(7) . . ?
C4 C3 C2 121.0(7) . . ?
C5 C4 C3 121.2(7) . . ?
C4 C5 C6 120.6(7) . . ?
C5 C6 C1 120.0(7) . . ?
C5 C6 C7 120.6(7) . . ?
C1 C6 C7 119.0(6) . . ?
N1 C7 O2 115.3(7) . . ?
N1 C7 C6 127.6(6) . . ?
O2 C7 C6 116.9(6) . . ?
N1 C8 C10 112.7(5) . . ?
N1 C8 C9 100.9(6) . . ?
C10 C8 C9 113.1(6) . . ?
O2 C9 C8 105.5(6) . . ?
C15 C10 C11 118.8(6) . . ?
C15 C10 C8 120.0(6) . . ?
C11 C10 C8 121.2(6) . . ?
C12 C11 C10 122.0(7) . . ?
C11 C12 C13 119.5(8) . . ?
C14 C13 C12 120.6(7) . . ?
C13 C14 C15 120.0(8) . . ?
C10 C15 C14 119.1(8) . . ?
C21 C16 C17 119.7(6) . . ?
C21 C16 C22 119.7(6) . . ?
C17 C16 C22 120.5(6) . . ?
C21 C16 Ru1 70.9(3) . . ?
C17 C16 Ru1 71.1(4) . . ?
C22 C16 Ru1 127.5(4) . . ?
C16 C17 C18 120.3(6) . . ?
C16 C17 Ru1 70.9(3) . . ?
C18 C17 Ru1 71.5(3) . . ?
C19 C18 C17 117.7(6) . . ?
C19 C18 C23 121.9(6) . . ?
C17 C18 C23 120.4(6) . . ?
C19 C18 Ru1 70.1(4) . . ?
C17 C18 Ru1 70.6(3) . . ?
C23 C18 Ru1 129.9(5) . . ?
C20 C19 C18 123.8(6) . . ?
C20 C19 Ru1 72.8(4) . . ?
C18 C19 Ru1 72.2(3) . . ?
C19 C20 C21 117.4(6) . . ?
C19 C20 C24 116.8(6) . . ?
C21 C20 C24 125.4(6) . . ?
C19 C20 Ru1 70.4(4) . . ?
C21 C20 Ru1 69.6(4) . . ?
C24 C20 Ru1 125.1(4) . . ?
C16 C21 C20 121.1(7) . . ?
C16 C21 Ru1 71.9(4) . . ?
C20 C21 Ru1 71.7(4) . . ?
Cl3" C25 Cl2 115.5(4) . . ?
Cl3" C25 Cl4' 110.1(3) . . ?
Cl2 C25 Cl4' 105.3(3) . . ?
Cl3" C25 Cl3' 11.6 . . ?
Cl2 C25 Cl3' 107.5(3) . . ?
Cl4' C25 Cl3' 105.8(3) . . ?
Cl3" C25 Cl4" 112.9(3) . . ?
Cl2 C25 Cl4" 112.2(3) . . ?
Cl4' C25 Cl4" 11.5 . . ?
Cl3' C25 Cl4" 110.9(3) . . ?

loop_
_geom_bond_atom_site_label_1
_geom_bond_atom_site_label_2
_geom_bond_distance
_geom_bond_site_symmetry_2
_geom_bond_publ_flag
Ru1 O1 2.092(4) . ?
Ru1 N1 2.106(5) . ?
Ru1 C19 2.176(6) . ?
Ru1 C21 2.178(7) . ?
Ru1 C16 2.191(6) . ?
Ru1 C17 2.193(6) . ?
Ru1 C18 2.204(6) . ?
Ru1 C20 2.207(7) . ?
Ru1 Cl1 2.4118(16) . ?
O1 C1 1.317(7) . ?
O2 C7 1.354(8) . ?
O2 C9 1.444(12) . ?
N1 C7 1.285(9) . ?
N1 C8 1.486(9) . ?
C1 C2 1.407(9) . ?
C1 C6 1.424(9) . ?
C2 C3 1.410(11) . ?
C3 C4 1.351(12) . ?
C4 C5 1.348(12) . ?
C5 C6 1.407(10) . ?
C6 C7 1.443(11) . ?
C8 C10 1.529(8) . ?
C8 C9 1.531(11) . ?
C10 C15 1.372(10) . ?
C10 C11 1.389(10) . ?
C11 C12 1.374(11) . ?
C12 C13 1.379(15) . ?
C13 C14 1.353(15) . ?
C14 C15 1.444(13) . ?
C16 C21 1.394(10) . ?
C16 C17 1.427(10) . ?
C16 C22 1.522(9) . ?
C17 C18 1.429(9) . ?
C18 C19 1.417(10) . ?
C18 C23 1.488(11) . ?
C19 C20 1.381(11) . ?
C20 C21 1.453(9) . ?
C20 C24 1.664(9) . ?
C25 Cl3" 1.633(6) . ?
C25 Cl2 1.735(6) . ?
C25 Cl4' 1.785(6) . ?
C25 Cl3' 1.802(6) . ?
C25 Cl4" 1.849(6) . ?
